data_4326553
loop_
_publ_author_name
'Christian Lorber'
'Laure Vendier'

_publ_contact_author
;
Christian Lorber
;
_publ_contact_author_address
;
Laboratoire de Chimie de Coordination
205 Route de Narbonne
31077 Toulouse Cedex 04
;
_publ_contact_author_email lorber@lcc-toulouse.fr
_publ_section_title
;
 Imido-Bridged Homo- and Heterobimetallic Complexes
;
_journal_name_full 'Inorganic Chemistry'
_journal_page_first 9927
_journal_page_last 9929
_journal_paper_doi 10.1021/ic201466f
_journal_volume 50
_journal_year 2011
_chemical_compound_source 'synthesis as described'
_chemical_formula_moiety 'C32 H63 N7 Ti1 Zr1'
_chemical_formula_sum 'C32 H63 N7 Ti Zr'
_chemical_formula_weight 685.01
_chemical_name_systematic
;
 ?
;
_space_group_IT_number 2
_symmetry_cell_setting triclinic
_symmetry_Int_Tables_number 2
_symmetry_space_group_name_Hall '-P 1'
_symmetry_space_group_name_H-M 'P -1'
_atom_sites_solution_hydrogens geom
_atom_sites_solution_primary direct
_atom_sites_solution_secondary difmap
_cell_angle_alpha 99.137(4)
_cell_angle_beta 96.922(4)
_cell_angle_gamma 96.429(5)
_cell_formula_units_Z 2
_cell_length_a 11.1482(6)
_cell_length_b 11.2282(6)
_cell_length_c 16.9595(9)
_cell_measurement_reflns_used 4226
_cell_measurement_temperature 180(2)
_cell_measurement_theta_max 32.2214
_cell_measurement_theta_min 2.7462
_cell_measurement_wavelength 0.71073
_cell_volume 2062.0(2)
_computing_cell_refinement 'CrysAlis RED, Oxford Diffraction Ltd.'
_computing_data_collection 'CrysAlis CCD, Oxford Diffraction Ltd.'
_computing_data_reduction 'CrysAlis RED, Oxford Diffraction Ltd.'
_computing_molecular_graphics 'Ortep-3 for Windows (Farrugia, 1997)'
_computing_publication_material 'WinGX publication routines (Farrugia, 1999)'
_computing_structure_refinement 'SHELXL-97 (Sheldrick, 2008)'
_computing_structure_solution 'SIR92 (Giacovazzo et al, 1993)'
_diffrn_ambient_temperature 180(2)
_diffrn_measured_fraction_theta_full 0.998
_diffrn_measured_fraction_theta_max 0.998
_diffrn_measurement_device_type 'Oxford-Diffraction XCALIBUR'
_diffrn_measurement_method \w-\f
_diffrn_orient_matrix_UB_11 -0.0545253907
_diffrn_orient_matrix_UB_12 0.0269311149
_diffrn_orient_matrix_UB_13 0.0003783241
_diffrn_orient_matrix_UB_21 0.0344899157
_diffrn_orient_matrix_UB_22 0.0574976623
_diffrn_orient_matrix_UB_23 0.0157968084
_diffrn_orient_matrix_UB_31 0.0034476168
_diffrn_orient_matrix_UB_32 0.0109668485
_diffrn_orient_matrix_UB_33 -0.0397432875
_diffrn_radiation_monochromator graphite
_diffrn_radiation_source 'fine-focus sealed tube'
_diffrn_radiation_type MoK\a
_diffrn_radiation_wavelength 0.71073
_diffrn_reflns_av_R_equivalents 0.0724
_diffrn_reflns_av_unetI/netI 0.1218
_diffrn_reflns_limit_h_max 13
_diffrn_reflns_limit_h_min -13
_diffrn_reflns_limit_k_max 13
_diffrn_reflns_limit_k_min -13
_diffrn_reflns_limit_l_max 14
_diffrn_reflns_limit_l_min -20
_diffrn_reflns_number 15051
_diffrn_reflns_theta_full 25.35
_diffrn_reflns_theta_max 25.35
_diffrn_reflns_theta_min 2.76
_diffrn_standards_decay_% 0
_diffrn_standards_interval_count 0
_diffrn_standards_interval_time 0
_diffrn_standards_number 0
_exptl_absorpt_coefficient_mu 0.473
_exptl_absorpt_correction_T_max 0.9987
_exptl_absorpt_correction_T_min 0.84161
_exptl_absorpt_correction_type multi-scan
_exptl_absorpt_process_details
;
        CrysAlis RED, Oxford Diffraction Ltd.,
        Version 1.171.32.27 (release 29-05-2008 CrysAlis171 .NET)
        (compiled May 29 2008,13:12:44)
        empirical absorption correction using spherical harmonics,
 implemented in SCALE3 ABSPACK scaling algorithm.
;
_exptl_crystal_colour yellow
_exptl_crystal_density_diffrn 1.103
_exptl_crystal_description block
_exptl_crystal_F_000 732
_exptl_crystal_size_max 0.37
_exptl_crystal_size_mid 0.175
_exptl_crystal_size_min 0.03
_refine_diff_density_max 1.243
_refine_diff_density_min -0.672
_refine_diff_density_rms 0.108
_refine_ls_extinction_method none
_refine_ls_goodness_of_fit_ref 0.947
_refine_ls_hydrogen_treatment constr
_refine_ls_matrix_type full
_refine_ls_number_parameters 363
_refine_ls_number_reflns 7536
_refine_ls_number_restraints 0
_refine_ls_restrained_S_all 0.947
_refine_ls_R_factor_all 0.115
_refine_ls_R_factor_gt 0.0663
_refine_ls_shift/su_max 0.008
_refine_ls_shift/su_mean 0
_refine_ls_structure_factor_coef Fsqd
_refine_ls_weighting_details 'calc w=1/[\s^2^(Fo^2^)+(0.1069P)^2^+0.0000P] where P=(Fo^2^+2Fc^2^)/3'
_refine_ls_weighting_scheme calc
_refine_ls_wR_factor_gt 0.1664
_refine_ls_wR_factor_ref 0.1883
_reflns_number_gt 4517
_reflns_number_total 7536
_reflns_threshold_expression >2\s(I)
_cod_data_source_file ic201466f_si_001_1.cif
_cod_data_source_block 5
_cod_original_cell_volume 2061.98(19)
_cod_database_code 4326553

loop_
_symmetry_equiv_pos_as_xyz
'x, y, z'
'-x, -y, -z'

loop_
_atom_site_label
_atom_site_type_symbol
_atom_site_fract_x
_atom_site_fract_y
_atom_site_fract_z
_atom_site_U_iso_or_equiv
_atom_site_adp_type
_atom_site_occupancy
_atom_site_symmetry_multiplicity
_atom_site_calc_flag
_atom_site_refinement_flags
_atom_site_disorder_assembly
_atom_site_disorder_group
C1 C 0.2516(5) 0.7433(5) 0.8911(3) 0.0303(12) Uani 1 1 d . . .
C2A C 0.3637(11) 0.8385(11) 0.9208(8) 0.0487(9) Uani 0.55 1 d P A 1
H2A1 H 0.4262 0.8033 0.9531 0.058 Uiso 0.55 1 calc PR A 1
H2A2 H 0.399 0.863 0.874 0.058 Uiso 0.55 1 calc PR A 1
C3A C 0.2063(12) 0.6939(11) 0.9627(7) 0.0487(9) Uani 0.55 1 d P A 1
H3A1 H 0.2682 0.6491 0.9873 0.058 Uiso 0.55 1 calc PR A 1
H3A2 H 0.1302 0.6368 0.944 0.058 Uiso 0.55 1 calc PR A 1
C4A C 0.1524(12) 0.8022(12) 0.8527(7) 0.0487(9) Uani 0.55 1 d P A 1
H4A1 H 0.0822 0.7396 0.8289 0.058 Uiso 0.55 1 calc PR A 1
H4A2 H 0.1817 0.8405 0.8086 0.058 Uiso 0.55 1 calc PR A 1
C5A C 0.3279(13) 0.9493(12) 0.9721(9) 0.0487(9) Uani 0.55 1 d P A 1
H5A H 0.4 1.0138 0.9883 0.058 Uiso 0.55 1 calc PR A 1
C6A C 0.2921(13) 0.8980(14) 1.0490(8) 0.0487(9) Uani 0.55 1 d P A 1
H6A1 H 0.362 0.8637 1.0745 0.058 Uiso 0.55 1 calc PR A 1
H6A2 H 0.2725 0.965 1.0888 0.058 Uiso 0.55 1 calc PR A 1
C7A C 0.1826(16) 0.7996(12) 1.0252(8) 0.0487(9) Uani 0.55 1 d P A 1
H7A H 0.1607 0.7682 1.0743 0.058 Uiso 0.55 1 calc PR A 1
C8A C 0.0787(13) 0.8585(12) 0.9897(9) 0.0487(9) Uani 0.55 1 d P A 1
H8A1 H 0.0031 0.7997 0.9774 0.058 Uiso 0.55 1 calc PR A 1
H8A2 H 0.0647 0.9293 1.0287 0.058 Uiso 0.55 1 calc PR A 1
C9A C 0.1111(13) 0.8989(14) 0.9139(8) 0.0487(9) Uani 0.55 1 d P A 1
H9A H 0.0394 0.9306 0.8872 0.058 Uiso 0.55 1 calc PR A 1
C10A C 0.2195(15) 1.0033(12) 0.9368(8) 0.0487(9) Uani 0.55 1 d P A 1
H10A H 0.2379 1.037 0.8884 0.058 Uiso 0.55 1 calc PR A 1
H10B H 0.1994 1.0697 0.9769 0.058 Uiso 0.55 1 calc PR A 1
C2B C 0.3266(15) 0.8647(13) 0.8835(9) 0.0487(9) Uani 0.45 1 d P A 2
H2B1 H 0.3115 0.8795 0.8273 0.058 Uiso 0.45 1 calc PR A 2
H2B2 H 0.4147 0.8604 0.897 0.058 Uiso 0.45 1 calc PR A 2
C3B C 0.2782(15) 0.7193(14) 0.9770(9) 0.0487(9) Uani 0.45 1 d P A 2
H3B1 H 0.3644 0.7058 0.9876 0.058 Uiso 0.45 1 calc PR A 2
H3B2 H 0.2265 0.644 0.9821 0.058 Uiso 0.45 1 calc PR A 2
C4B C 0.1174(14) 0.7620(15) 0.8765(9) 0.0487(9) Uani 0.45 1 d P A 2
H4B1 H 0.0654 0.6829 0.8713 0.058 Uiso 0.45 1 calc PR A 2
H4B2 H 0.1011 0.793 0.8253 0.058 Uiso 0.45 1 calc PR A 2
C5B C 0.2857(18) 0.9780(16) 0.9462(9) 0.0487(9) Uani 0.45 1 d P A 2
H5B H 0.3265 1.0597 0.9408 0.058 Uiso 0.45 1 calc PR A 2
C6B C 0.3345(15) 0.9373(14) 1.0242(11) 0.0487(9) Uani 0.45 1 d P A 2
H6B1 H 0.34 1.0059 1.0696 0.058 Uiso 0.45 1 calc PR A 2
H6B2 H 0.4178 0.9165 1.0205 0.058 Uiso 0.45 1 calc PR A 2
C7B C 0.2540(18) 0.8267(17) 1.0420(10) 0.0487(9) Uani 0.45 1 d P A 2
H7B H 0.2753 0.8121 1.0983 0.058 Uiso 0.45 1 calc PR A 2
C8B C 0.1282(17) 0.8281(16) 1.0213(10) 0.0487(9) Uani 0.45 1 d P A 2
H8B1 H 0.0869 0.7465 1.0241 0.058 Uiso 0.45 1 calc PR A 2
H8B2 H 0.1022 0.8862 1.0641 0.058 Uiso 0.45 1 calc PR A 2
C9B C 0.0825(16) 0.8564(15) 0.9490(11) 0.0487(9) Uani 0.45 1 d P A 2
H9B H -0.0072 0.8607 0.9443 0.058 Uiso 0.45 1 calc PR A 2
C10B C 0.1516(17) 0.9656(17) 0.9272(10) 0.0487(9) Uani 0.45 1 d P A 2
H10C H 0.1304 0.9635 0.8686 0.058 Uiso 0.45 1 calc PR A 2
H10D H 0.1236 1.0393 0.9555 0.058 Uiso 0.45 1 calc PR A 2
C11 C 0.3459(5) 0.3834(5) 0.6574(3) 0.0320(13) Uani 1 1 d . . .
C12 C 0.3189(5) 0.3798(5) 0.5741(3) 0.0384(14) Uani 1 1 d . . .
C13 C 0.3617(6) 0.2924(6) 0.5214(3) 0.0490(17) Uani 1 1 d . . .
H13 H 0.3441 0.2909 0.465 0.059 Uiso 1 1 calc R . .
C14 C 0.4281(6) 0.2085(6) 0.5481(4) 0.0484(17) Uani 1 1 d . . .
H14 H 0.456 0.1489 0.511 0.058 Uiso 1 1 calc R . .
C15 C 0.4537(6) 0.2112(6) 0.6287(4) 0.0448(16) Uani 1 1 d . . .
H15 H 0.4994 0.1523 0.6474 0.054 Uiso 1 1 calc R . .
C16 C 0.4152(5) 0.2974(5) 0.6843(3) 0.0345(13) Uani 1 1 d . . .
C17 C 0.4515(6) 0.2961(6) 0.7720(3) 0.0403(15) Uani 1 1 d . . .
H17 H 0.3952 0.3431 0.8022 0.048 Uiso 1 1 calc R . .
C18 C 0.5788(6) 0.3596(6) 0.8017(4) 0.0559(18) Uani 1 1 d . . .
H18A H 0.6366 0.3177 0.772 0.084 Uiso 1 1 calc R . .
H18B H 0.5988 0.3582 0.8594 0.084 Uiso 1 1 calc R . .
H18C H 0.584 0.4441 0.793 0.084 Uiso 1 1 calc R . .
C19 C 0.4395(7) 0.1687(6) 0.7942(4) 0.0594(19) Uani 1 1 d . . .
H19A H 0.3599 0.1239 0.7696 0.089 Uiso 1 1 calc R . .
H19B H 0.4468 0.1757 0.853 0.089 Uiso 1 1 calc R . .
H19C H 0.5042 0.1251 0.7743 0.089 Uiso 1 1 calc R . .
C20 C 0.2463(6) 0.4702(6) 0.5398(3) 0.0488(17) Uani 1 1 d . . .
H20 H 0.215 0.5192 0.5855 0.059 Uiso 1 1 calc R . .
C21 C 0.3243(8) 0.5576(7) 0.5013(4) 0.067(2) Uani 1 1 d . . .
H21A H 0.382 0.6122 0.5433 0.101 Uiso 1 1 calc R . .
H21B H 0.272 0.6056 0.4721 0.101 Uiso 1 1 calc R . .
H21C H 0.3694 0.5115 0.4636 0.101 Uiso 1 1 calc R . .
C22 C 0.1364(8) 0.4087(8) 0.4787(4) 0.073(2) Uani 1 1 d . . .
H22A H 0.1643 0.3612 0.4325 0.11 Uiso 1 1 calc R . .
H22B H 0.0902 0.4709 0.4603 0.11 Uiso 1 1 calc R . .
H22C H 0.0839 0.3546 0.5041 0.11 Uiso 1 1 calc R . .
C23 C 0.0593(11) 0.2398(10) 0.6502(5) 0.110(4) Uani 1 1 d . . .
H23A H -0.0071 0.1737 0.6477 0.165 Uiso 1 1 calc R . .
H23B H 0.1051 0.2207 0.605 0.165 Uiso 1 1 calc R . .
H23C H 0.0254 0.3159 0.6469 0.165 Uiso 1 1 calc R . .
C24 C 0.1026(11) 0.1620(9) 0.7680(7) 0.129(5) Uani 1 1 d . . .
H24A H 0.0231 0.1767 0.7838 0.194 Uiso 1 1 calc R . .
H24B H 0.1595 0.1582 0.816 0.194 Uiso 1 1 calc R . .
H24C H 0.0935 0.0848 0.7302 0.194 Uiso 1 1 calc R . .
C25 C 0.3657(6) 0.4336(6) 0.9528(3) 0.0440(16) Uani 1 1 d . . .
H25A H 0.3626 0.4805 1.0063 0.066 Uiso 1 1 calc R . .
H25B H 0.4189 0.4811 0.9238 0.066 Uiso 1 1 calc R . .
H25C H 0.398 0.3573 0.9588 0.066 Uiso 1 1 calc R . .
C26 C 0.1636(7) 0.3416(7) 0.9514(4) 0.060(2) Uani 1 1 d . . .
H26A H 0.1961 0.2674 0.9625 0.09 Uiso 1 1 calc R . .
H26B H 0.0832 0.3197 0.9186 0.09 Uiso 1 1 calc R . .
H26C H 0.1562 0.3933 1.0024 0.09 Uiso 1 1 calc R . .
C27 C -0.0436(7) 0.5204(8) 0.7122(4) 0.068(2) Uani 1 1 d . . .
H27A H -0.1135 0.4601 0.6869 0.102 Uiso 1 1 calc R . .
H27B H 0.0164 0.5254 0.6747 0.102 Uiso 1 1 calc R . .
H27C H -0.071 0.6002 0.7258 0.102 Uiso 1 1 calc R . .
C28 C -0.0737(7) 0.4807(9) 0.8427(5) 0.079(3) Uani 1 1 d . . .
H28A H -0.1062 0.5586 0.8515 0.119 Uiso 1 1 calc R . .
H28B H -0.0322 0.466 0.8939 0.119 Uiso 1 1 calc R . .
H28C H -0.1408 0.4149 0.8216 0.119 Uiso 1 1 calc R . .
C29 C 0.6080(6) 0.6355(7) 0.7073(4) 0.059(2) Uani 1 1 d . . .
H29A H 0.655 0.7093 0.6971 0.089 Uiso 1 1 calc R . .
H29B H 0.548 0.6005 0.6598 0.089 Uiso 1 1 calc R . .
H29C H 0.6633 0.5762 0.7181 0.089 Uiso 1 1 calc R . .
C30 C 0.6307(7) 0.7083(7) 0.8481(4) 0.064(2) Uani 1 1 d . . .
H30A H 0.6855 0.6473 0.8558 0.096 Uiso 1 1 calc R . .
H30B H 0.5864 0.7218 0.8946 0.096 Uiso 1 1 calc R . .
H30C H 0.6785 0.7848 0.8433 0.096 Uiso 1 1 calc R . .
C31 C 0.4121(8) 0.8431(7) 0.6579(5) 0.074(2) Uani 1 1 d . . .
H31A H 0.4098 0.8263 0.5992 0.111 Uiso 1 1 calc R . .
H31B H 0.4951 0.8411 0.6841 0.111 Uiso 1 1 calc R . .
H31C H 0.388 0.9237 0.6741 0.111 Uiso 1 1 calc R . .
C32 C 0.2063(7) 0.7594(7) 0.6486(4) 0.063(2) Uani 1 1 d . . .
H32A H 0.1876 0.8427 0.6625 0.094 Uiso 1 1 calc R . .
H32B H 0.1508 0.7039 0.671 0.094 Uiso 1 1 calc R . .
H32C H 0.1961 0.7355 0.5898 0.094 Uiso 1 1 calc R . .
N1 N 0.2823(4) 0.6440(4) 0.8333(2) 0.0303(10) Uani 1 1 d . A .
N2 N 0.3037(4) 0.4716(4) 0.7118(2) 0.0331(11) Uani 1 1 d . A .
N3 N 0.1466(5) 0.2541(5) 0.7318(3) 0.0516(14) Uani 1 1 d . . .
H3 H 0.2205 0.2338 0.7172 0.062 Uiso 1 1 calc R . .
N4 N 0.2451(4) 0.4068(4) 0.9082(2) 0.0329(11) Uani 1 1 d . . .
N5 N 0.0119(4) 0.4843(5) 0.7852(3) 0.0463(13) Uani 1 1 d . . .
N6 N 0.5456(4) 0.6657(5) 0.7763(3) 0.0408(12) Uani 1 1 d . A .
N7 N 0.3303(5) 0.7534(5) 0.6817(3) 0.0468(13) Uani 1 1 d . A .
Ti1 Ti 0.37324(9) 0.63861(9) 0.74915(5) 0.0270(3) Uani 1 1 d . . .
Zr1 Zr 0.19133(5) 0.46131(5) 0.80269(3) 0.02780(19) Uani 1 1 d . A .

loop_
_atom_site_aniso_label
_atom_site_aniso_U_11
_atom_site_aniso_U_22
_atom_site_aniso_U_33
_atom_site_aniso_U_23
_atom_site_aniso_U_13
_atom_site_aniso_U_12
C1 0.029(3) 0.031(3) 0.034(3) 0.006(2) 0.013(2) 0.010(2)
C2A 0.052(3) 0.045(2) 0.052(2) 0.0051(18) 0.012(2) 0.0175(17)
C3A 0.052(3) 0.045(2) 0.052(2) 0.0051(18) 0.012(2) 0.0175(17)
C4A 0.052(3) 0.045(2) 0.052(2) 0.0051(18) 0.012(2) 0.0175(17)
C5A 0.052(3) 0.045(2) 0.052(2) 0.0051(18) 0.012(2) 0.0175(17)
C6A 0.052(3) 0.045(2) 0.052(2) 0.0051(18) 0.012(2) 0.0175(17)
C7A 0.052(3) 0.045(2) 0.052(2) 0.0051(18) 0.012(2) 0.0175(17)
C8A 0.052(3) 0.045(2) 0.052(2) 0.0051(18) 0.012(2) 0.0175(17)
C9A 0.052(3) 0.045(2) 0.052(2) 0.0051(18) 0.012(2) 0.0175(17)
C10A 0.052(3) 0.045(2) 0.052(2) 0.0051(18) 0.012(2) 0.0175(17)
C2B 0.052(3) 0.045(2) 0.052(2) 0.0051(18) 0.012(2) 0.0175(17)
C3B 0.052(3) 0.045(2) 0.052(2) 0.0051(18) 0.012(2) 0.0175(17)
C4B 0.052(3) 0.045(2) 0.052(2) 0.0051(18) 0.012(2) 0.0175(17)
C5B 0.052(3) 0.045(2) 0.052(2) 0.0051(18) 0.012(2) 0.0175(17)
C6B 0.052(3) 0.045(2) 0.052(2) 0.0051(18) 0.012(2) 0.0175(17)
C7B 0.052(3) 0.045(2) 0.052(2) 0.0051(18) 0.012(2) 0.0175(17)
C8B 0.052(3) 0.045(2) 0.052(2) 0.0051(18) 0.012(2) 0.0175(17)
C9B 0.052(3) 0.045(2) 0.052(2) 0.0051(18) 0.012(2) 0.0175(17)
C10B 0.052(3) 0.045(2) 0.052(2) 0.0051(18) 0.012(2) 0.0175(17)
C11 0.035(3) 0.031(3) 0.028(3) 0.001(2) 0.008(2) 0.000(2)
C12 0.040(3) 0.041(4) 0.033(3) -0.001(3) 0.008(3) 0.007(3)
C13 0.060(4) 0.060(5) 0.026(3) -0.002(3) 0.017(3) 0.003(4)
C14 0.053(4) 0.046(4) 0.048(4) -0.002(3) 0.017(3) 0.020(3)
C15 0.048(4) 0.039(4) 0.048(4) 0.000(3) 0.011(3) 0.014(3)
C16 0.031(3) 0.041(4) 0.033(3) 0.007(3) 0.006(2) 0.009(3)
C17 0.044(4) 0.042(4) 0.035(3) 0.001(3) 0.003(3) 0.015(3)
C18 0.055(4) 0.052(4) 0.056(4) 0.002(3) -0.005(3) 0.009(3)
C19 0.067(5) 0.057(5) 0.055(4) 0.014(4) 0.002(4) 0.012(4)
C20 0.065(5) 0.058(4) 0.025(3) 0.006(3) 0.008(3) 0.018(4)
C21 0.105(7) 0.056(5) 0.045(4) 0.011(4) 0.018(4) 0.017(4)
C22 0.082(6) 0.088(6) 0.050(4) 0.016(4) -0.005(4) 0.025(5)
C23 0.135(10) 0.112(9) 0.078(6) 0.000(6) 0.020(6) 0.015(7)
C24 0.158(12) 0.063(7) 0.171(11) 0.005(7) 0.087(9) -0.016(7)
C25 0.048(4) 0.046(4) 0.031(3) -0.002(3) -0.013(3) 0.007(3)
C26 0.070(5) 0.062(5) 0.049(4) 0.019(4) 0.012(4) -0.007(4)
C27 0.054(5) 0.088(6) 0.063(5) 0.027(4) -0.011(4) 0.015(4)
C28 0.041(4) 0.116(8) 0.091(6) 0.035(5) 0.026(4) 0.014(4)
C29 0.048(4) 0.074(5) 0.054(4) -0.002(4) 0.025(3) 0.000(4)
C30 0.052(4) 0.080(6) 0.050(4) -0.008(4) 0.007(3) -0.005(4)
C31 0.109(7) 0.044(5) 0.072(5) 0.013(4) 0.034(5) -0.002(4)
C32 0.078(6) 0.063(5) 0.059(4) 0.031(4) 0.019(4) 0.019(4)
N1 0.036(3) 0.027(3) 0.030(2) 0.007(2) 0.009(2) 0.008(2)
N2 0.036(3) 0.037(3) 0.025(2) 0.005(2) 0.005(2) 0.003(2)
N3 0.034(3) 0.043(3) 0.069(4) -0.007(3) 0.000(3) -0.003(2)
N4 0.038(3) 0.036(3) 0.024(2) 0.008(2) 0.004(2) 0.001(2)
N5 0.032(3) 0.065(4) 0.045(3) 0.017(3) 0.003(2) 0.010(3)
N6 0.036(3) 0.047(3) 0.038(3) 0.000(2) 0.015(2) -0.001(2)
N7 0.058(4) 0.047(3) 0.039(3) 0.009(2) 0.021(3) 0.006(3)
Ti1 0.0324(6) 0.0270(6) 0.0232(5) 0.0042(4) 0.0105(4) 0.0036(4)
Zr1 0.0259(3) 0.0331(3) 0.0237(3) 0.0056(2) 0.0019(2) 0.0013(2)

loop_
_atom_type_symbol
_atom_type_description
_atom_type_scat_dispersion_real
_atom_type_scat_dispersion_imag
_atom_type_scat_source
C C 0.0033 0.0016 'International Tables Vol C Tables 4.2.6.8 and 6.1.1.4'
H H 0 0 'International Tables Vol C Tables 4.2.6.8 and 6.1.1.4'
N N 0.0061 0.0033 'International Tables Vol C Tables 4.2.6.8 and 6.1.1.4'
Ti Ti 0.2776 0.4457 'International Tables Vol C Tables 4.2.6.8 and 6.1.1.4'
Zr Zr -2.9673 0.5597 'International Tables Vol C Tables 4.2.6.8 and 6.1.1.4'

loop_
_geom_angle_atom_site_label_1
_geom_angle_atom_site_label_2
_geom_angle_atom_site_label_3
_geom_angle
N1 C1 C4A 110.4(6)
N1 C1 C3B 110.7(7)
C4A C1 C3B 130.6(8)
N1 C1 C3A 110.1(6)
C4A C1 C3A 107.8(8)
N1 C1 C2A 109.8(6)
C4A C1 C2A 109.0(8)
C3B C1 C2A 81.2(9)
C3A C1 C2A 109.7(8)
N1 C1 C4B 113.1(7)
C3B C1 C4B 107.5(9)
C3A C1 C4B 80.2(8)
C2A C1 C4B 128.9(8)
N1 C1 C2B 109.6(6)
C4A C1 C2B 80.7(8)
C3B C1 C2B 109.6(9)
C3A C1 C2B 132.9(8)
C4B C1 C2B 106.3(9)
C5A C2A C1 109.8(10)
C5A C2A H2A1 109.7
C1 C2A H2A1 109.7
C5A C2A H2A2 109.7
C1 C2A H2A2 109.7
H2A1 C2A H2A2 108.2
C1 C3A C7A 109.5(10)
C1 C3A H3A1 109.8
C7A C3A H3A1 109.8
C1 C3A H3A2 109.8
C7A C3A H3A2 109.8
H3A1 C3A H3A2 108.2
C1 C4A C9A 111.3(9)
C1 C4A H4A1 109.4
C9A C4A H4A1 109.4
C1 C4A H4A2 109.4
C9A C4A H4A2 109.4
H4A1 C4A H4A2 108
C10A C5A C2A 117.0(12)
C10A C5A C6A 107.5(10)
C2A C5A C6A 102.8(11)
C10A C5A H5A 109.7
C2A C5A H5A 109.7
C6A C5A H5A 109.7
C7A C6A C5A 110.2(11)
C7A C6A H6A1 109.6
C5A C6A H6A1 109.6
C7A C6A H6A2 109.6
C5A C6A H6A2 109.6
H6A1 C6A H6A2 108.1
C8A C7A C6A 106.9(11)
C8A C7A C3A 109.2(11)
C6A C7A C3A 112.3(13)
C8A C7A H7A 109.5
C6A C7A H7A 109.5
C3A C7A H7A 109.5
C9A C8A C7A 108.4(11)
C9A C8A H8A1 110
C7A C8A H8A1 110
C9A C8A H8A2 110
C7A C8A H8A2 110
H8A1 C8A H8A2 108.4
C8A C9A C4A 115.8(12)
C8A C9A C10A 108.6(11)
C4A C9A C10A 105.7(10)
C8A C9A H9A 108.8
C4A C9A H9A 108.8
C10A C9A H9A 108.8
C5A C10A C9A 107.0(10)
C5A C10A H10A 110.3
C9A C10A H10A 110.3
C5A C10A H10B 110.3
C9A C10A H10B 110.3
H10A C10A H10B 108.6
C1 C2B C5B 109.1(10)
C1 C2B H2B1 109.9
C5B C2B H2B1 109.8
C1 C2B H2B2 109.9
C5B C2B H2B2 109.9
H2B1 C2B H2B2 108.3
C1 C3B C7B 112.9(11)
C1 C3B H3B1 109
C7B C3B H3B1 109
C1 C3B H3B2 109
C7B C3B H3B2 109
H3B1 C3B H3B2 107.8
C1 C4B C9B 111.4(11)
C1 C4B H4B1 109.3
C9B C4B H4B1 109.3
C1 C4B H4B2 109.3
C9B C4B H4B2 109.3
H4B1 C4B H4B2 108
C10B C5B C6B 115.7(14)
C10B C5B C2B 104.9(13)
C6B C5B C2B 96.6(14)
C10B C5B H5B 112.8
C6B C5B H5B 112.8
C2B C5B H5B 112.8
C5B C6B C7B 112.9(13)
C5B C6B H6B1 109
C7B C6B H6B1 109
C5B C6B H6B2 109
C7B C6B H6B2 109
H6B1 C6B H6B2 107.8
C8B C7B C6B 114.0(14)
C8B C7B C3B 101.4(16)
C6B C7B C3B 103.2(12)
C8B C7B H7B 112.5
C6B C7B H7B 112.5
C3B C7B H7B 112.5
C9B C8B C7B 121.1(15)
C9B C8B H8B1 107.1
C7B C8B H8B1 107.1
C9B C8B H8B2 107.1
C7B C8B H8B2 107.1
H8B1 C8B H8B2 106.8
C8B C9B C10B 114.2(15)
C8B C9B C4B 109.5(14)
C10B C9B C4B 94.8(15)
C8B C9B H9B 112.4
C10B C9B H9B 112.4
C4B C9B H9B 112.4
C5B C10B C9B 116.1(14)
C5B C10B H10C 108.3
C9B C10B H10C 108.3
C5B C10B H10D 108.3
C9B C10B H10D 108.3
H10C C10B H10D 107.4
C16 C11 C12 118.4(5)
C16 C11 N2 121.5(5)
C12 C11 N2 120.2(5)
C13 C12 C11 119.3(6)
C13 C12 C20 118.8(5)
C11 C12 C20 121.9(5)
C14 C13 C12 121.9(6)
C14 C13 H13 119.1
C12 C13 H13 119.1
C15 C14 C13 119.0(6)
C15 C14 H14 120.5
C13 C14 H14 120.5
C14 C15 C16 121.8(6)
C14 C15 H15 119.1
C16 C15 H15 119.1
C15 C16 C11 119.6(5)
C15 C16 C17 118.1(5)
C11 C16 C17 122.3(5)
C16 C17 C18 111.8(5)
C16 C17 C19 114.1(5)
C18 C17 C19 109.4(5)
C16 C17 H17 107
C18 C17 H17 107
C19 C17 H17 107
C17 C18 H18A 109.5
C17 C18 H18B 109.5
H18A C18 H18B 109.5
C17 C18 H18C 109.5
H18A C18 H18C 109.5
H18B C18 H18C 109.5
C17 C19 H19A 109.5
C17 C19 H19B 109.5
H19A C19 H19B 109.5
C17 C19 H19C 109.5
H19A C19 H19C 109.5
H19B C19 H19C 109.5
C12 C20 C21 111.9(6)
C12 C20 C22 112.7(6)
C21 C20 C22 109.3(5)
C12 C20 H20 107.6
C21 C20 H20 107.6
C22 C20 H20 107.6
C20 C21 H21A 109.5
C20 C21 H21B 109.5
H21A C21 H21B 109.5
C20 C21 H21C 109.5
H21A C21 H21C 109.5
H21B C21 H21C 109.5
C20 C22 H22A 109.5
C20 C22 H22B 109.5
H22A C22 H22B 109.5
C20 C22 H22C 109.5
H22A C22 H22C 109.5
H22B C22 H22C 109.5
N3 C23 H23A 109.5
N3 C23 H23B 109.5
H23A C23 H23B 109.5
N3 C23 H23C 109.5
H23A C23 H23C 109.5
H23B C23 H23C 109.5
N3 C24 H24A 109.5
N3 C24 H24B 109.5
H24A C24 H24B 109.5
N3 C24 H24C 109.5
H24A C24 H24C 109.5
H24B C24 H24C 109.5
N4 C25 H25A 109.5
N4 C25 H25B 109.5
H25A C25 H25B 109.5
N4 C25 H25C 109.5
H25A C25 H25C 109.5
H25B C25 H25C 109.5
N4 C26 H26A 109.5
N4 C26 H26B 109.5
H26A C26 H26B 109.5
N4 C26 H26C 109.5
H26A C26 H26C 109.5
H26B C26 H26C 109.5
N5 C27 H27A 109.5
N5 C27 H27B 109.5
H27A C27 H27B 109.5
N5 C27 H27C 109.5
H27A C27 H27C 109.5
H27B C27 H27C 109.5
N5 C28 H28A 109.5
N5 C28 H28B 109.5
H28A C28 H28B 109.5
N5 C28 H28C 109.5
H28A C28 H28C 109.5
H28B C28 H28C 109.5
N6 C29 H29A 109.5
N6 C29 H29B 109.5
H29A C29 H29B 109.5
N6 C29 H29C 109.5
H29A C29 H29C 109.5
H29B C29 H29C 109.5
N6 C30 H30A 109.5
N6 C30 H30B 109.5
H30A C30 H30B 109.5
N6 C30 H30C 109.5
H30A C30 H30C 109.5
H30B C30 H30C 109.5
N7 C31 H31A 109.5
N7 C31 H31B 109.5
H31A C31 H31B 109.5
N7 C31 H31C 109.5
H31A C31 H31C 109.5
H31B C31 H31C 109.5
N7 C32 H32A 109.5
N7 C32 H32B 109.5
H32A C32 H32B 109.5
N7 C32 H32C 109.5
H32A C32 H32C 109.5
H32B C32 H32C 109.5
C1 N1 Ti1 133.5(4)
C1 N1 Zr1 127.2(3)
Ti1 N1 Zr1 97.57(19)
C11 N2 Ti1 128.1(4)
C11 N2 Zr1 133.3(4)
Ti1 N2 Zr1 96.16(19)
C24 N3 C23 104.9(8)
C24 N3 Zr1 121.7(6)
C23 N3 Zr1 113.3(5)
C24 N3 H3 105.2
C23 N3 H3 105.2
Zr1 N3 H3 105.2
C25 N4 C26 110.6(5)
C25 N4 Zr1 125.6(4)
C26 N4 Zr1 123.7(4)
C28 N5 C27 110.4(6)
C28 N5 Zr1 127.4(4)
C27 N5 Zr1 121.9(4)
C30 N6 C29 111.1(5)
C30 N6 Ti1 136.3(4)
C29 N6 Ti1 112.6(4)
C31 N7 C32 110.9(6)
C31 N7 Ti1 126.3(5)
C32 N7 Ti1 122.8(4)
N1 Ti1 N6 117.1(2)
N1 Ti1 N7 110.9(2)
N6 Ti1 N7 107.0(2)
N1 Ti1 N2 89.21(19)
N6 Ti1 N2 115.3(2)
N7 Ti1 N2 116.8(2)
N1 Ti1 Zr1 44.92(14)
N6 Ti1 Zr1 128.90(16)
N7 Ti1 Zr1 124.06(17)
N2 Ti1 Zr1 44.30(13)
N4 Zr1 N5 114.18(19)
N4 Zr1 N2 123.19(18)
N5 Zr1 N2 122.18(18)
N4 Zr1 N1 97.64(17)
N5 Zr1 N1 103.1(2)
N2 Zr1 N1 77.04(17)
N4 Zr1 N3 91.94(19)
N5 Zr1 N3 91.4(2)
N2 Zr1 N3 80.57(18)
N1 Zr1 N3 157.40(18)
N4 Zr1 Ti1 115.79(13)
N5 Zr1 Ti1 118.31(15)
N2 Zr1 Ti1 39.54(13)
N1 Zr1 Ti1 37.51(11)
N3 Zr1 Ti1 120.07(14)

loop_
_geom_bond_atom_site_label_1
_geom_bond_atom_site_label_2
_geom_bond_distance
C1 N1 1.464(6)
C1 C4A 1.487(13)
C1 C3B 1.523(15)
C1 C3A 1.527(13)
C1 C2A 1.528(14)
C1 C4B 1.530(16)
C1 C2B 1.550(16)
C2A C5A 1.522(16)
C2A H2A1 0.99
C2A H2A2 0.99
C3A C7A 1.531(17)
C3A H3A1 0.99
C3A H3A2 0.99
C4A C9A 1.529(16)
C4A H4A1 0.99
C4A H4A2 0.99
C5A C10A 1.513(17)
C5A C6A 1.583(18)
C5A H5A 1
C6A C7A 1.52(2)
C6A H6A1 0.99
C6A H6A2 0.99
C7A C8A 1.507(18)
C7A H7A 1
C8A C9A 1.499(17)
C8A H8A1 0.99
C8A H8A2 0.99
C9A C10A 1.553(18)
C9A H9A 1
C10A H10A 0.99
C10A H10B 0.99
C2B C5B 1.67(2)
C2B H2B1 0.99
C2B H2B2 0.99
C3B C7B 1.57(2)
C3B H3B1 0.99
C3B H3B2 0.99
C4B C9B 1.61(2)
C4B H4B1 0.99
C4B H4B2 0.99
C5B C10B 1.48(2)
C5B C6B 1.53(2)
C5B H5B 1
C6B C7B 1.54(2)
C6B H6B1 0.99
C6B H6B2 0.99
C7B C8B 1.41(2)
C7B H7B 1
C8B C9B 1.37(2)
C8B H8B1 0.99
C8B H8B2 0.99
C9B C10B 1.49(2)
C9B H9B 1
C10B H10C 0.99
C10B H10D 0.99
C11 C16 1.399(8)
C11 C12 1.403(7)
C11 N2 1.404(7)
C12 C13 1.385(8)
C12 C20 1.511(9)
C13 C14 1.360(9)
C13 H13 0.95
C14 C15 1.356(8)
C14 H14 0.95
C15 C16 1.382(8)
C15 H15 0.95
C16 C17 1.497(8)
C17 C18 1.504(9)
C17 C19 1.531(9)
C17 H17 1
C18 H18A 0.98
C18 H18B 0.98
C18 H18C 0.98
C19 H19A 0.98
C19 H19B 0.98
C19 H19C 0.98
C20 C21 1.515(10)
C20 C22 1.526(10)
C20 H20 1
C21 H21A 0.98
C21 H21B 0.98
C21 H21C 0.98
C22 H22A 0.98
C22 H22B 0.98
C22 H22C 0.98
C23 N3 1.567(11)
C23 H23A 0.98
C23 H23B 0.98
C23 H23C 0.98
C24 N3 1.359(10)
C24 H24A 0.98
C24 H24B 0.98
C24 H24C 0.98
C25 N4 1.437(7)
C25 H25A 0.98
C25 H25B 0.98
C25 H25C 0.98
C26 N4 1.442(7)
C26 H26A 0.98
C26 H26B 0.98
C26 H26C 0.98
C27 N5 1.453(8)
C27 H27A 0.98
C27 H27B 0.98
C27 H27C 0.98
C28 N5 1.446(8)
C28 H28A 0.98
C28 H28B 0.98
C28 H28C 0.98
C29 N6 1.447(7)
C29 H29A 0.98
C29 H29B 0.98
C29 H29C 0.98
C30 N6 1.430(8)
C30 H30A 0.98
C30 H30B 0.98
C30 H30C 0.98
C31 N7 1.422(8)
C31 H31A 0.98
C31 H31B 0.98
C31 H31C 0.98
C32 N7 1.441(9)
C32 H32A 0.98
C32 H32B 0.98
C32 H32C 0.98
N1 Ti1 1.844(4)
N1 Zr1 2.139(4)
N2 Ti1 1.922(5)
N2 Zr1 2.109(4)
N3 Zr1 2.411(5)
N3 H3 0.93
N4 Zr1 2.026(4)
N5 Zr1 2.038(5)
N6 Ti1 1.900(5)
N7 Ti1 1.917(5)
Ti1 Zr1 3.0023(11)
